data_4301885
loop_
_publ_author_name
'Anastasia N. Georgopoulou'
'Catherine P. Raptopoulou'
'Vassilis Psycharis'
'Rafael Ballesteros'
'Bel\'en Abarca'
'Athanassios K. Boudalis'

_publ_section_title
;
Ferromagnetic CuII4, CoII4, and NiII6 Azido Complexes Derived from
Metal-Assisted Methanolysis of Di-2,6-(2-pyridylcarbonyl)pyridine
;
_journal_name_full 'Inorganic Chemistry'
_journal_page_first 3167
_journal_page_last 3176
_journal_paper_doi 10.1021/ic900115c
_journal_volume 48
_journal_year 2009
_chemical_formula_sum 'C38.5 H36 Co4 N14 O14.5'
_chemical_formula_weight 1162.53
_chemical_name_systematic
;
 ?
;
_space_group_IT_number 12
_symmetry_cell_setting monoclinic
_symmetry_space_group_name_Hall '-I 2y'
_symmetry_space_group_name_H-M 'I 1 2/m 1'
_atom_sites_solution_hydrogens geom
_atom_sites_solution_primary direct
_atom_sites_solution_secondary difmap
_audit_creation_method SHELXL-97
_cell_angle_alpha 90.00
_cell_angle_beta 100.2780(10)
_cell_angle_gamma 90.00
_cell_formula_units_Z 2
_cell_length_a 11.3290(2)
_cell_length_b 13.9776(2)
_cell_length_c 15.1100(3)
_cell_measurement_temperature 180(2)
_cell_volume 2354.31(7)
_computing_cell_refinement 'CrystalClear, Rigaku, MSC, 2005'
_computing_data_collection 'CrystalClear, Rigaku, MSC, 2005'
_computing_data_reduction 'CrystalClear, Rigaku, MSC, 2005'
_computing_structure_refinement 'SHELXL-97 (Sheldrick, 1997)'
_computing_structure_solution 'SHELXS-97 (Sheldrick, 1997)'
_diffrn_ambient_temperature 180(2)
_diffrn_measured_fraction_theta_full 0.995
_diffrn_measured_fraction_theta_max 0.995
_diffrn_measurement_device_type 'Rigaku, R-AXIS SPIDER IPDS'
_diffrn_measurement_method '\q scans'
_diffrn_radiation_monochromator graphite
_diffrn_radiation_source 'fine-focus sealed tube'
_diffrn_radiation_type CuK\a
_diffrn_radiation_wavelength 1.54178
_diffrn_reflns_av_R_equivalents 0.0752
_diffrn_reflns_av_sigmaI/netI 0.0544
_diffrn_reflns_limit_h_max 13
_diffrn_reflns_limit_h_min -13
_diffrn_reflns_limit_k_max 15
_diffrn_reflns_limit_k_min -16
_diffrn_reflns_limit_l_max 17
_diffrn_reflns_limit_l_min -17
_diffrn_reflns_number 12882
_diffrn_reflns_theta_full 65.00
_diffrn_reflns_theta_max 65.00
_diffrn_reflns_theta_min 7.27
_exptl_absorpt_coefficient_mu 11.546
_exptl_absorpt_correction_T_max 1.000
_exptl_absorpt_correction_T_min 0.630
_exptl_absorpt_correction_type empirical
_exptl_crystal_colour red
_exptl_crystal_density_diffrn 1.640
_exptl_crystal_density_method 'not measured'
_exptl_crystal_description parall
_exptl_crystal_F_000 1178
_exptl_crystal_size_max 0.37
_exptl_crystal_size_mid 0.25
_exptl_crystal_size_min 0.23
_refine_diff_density_max 0.561
_refine_diff_density_min -0.773
_refine_diff_density_rms 0.091
_refine_ls_extinction_method none
_refine_ls_goodness_of_fit_ref 1.049
_refine_ls_hydrogen_treatment refall
_refine_ls_matrix_type full
_refine_ls_number_parameters 221
_refine_ls_number_reflns 2087
_refine_ls_number_restraints 0
_refine_ls_restrained_S_all 1.049
_refine_ls_R_factor_all 0.0477
_refine_ls_R_factor_gt 0.0462
_refine_ls_shift/su_max 0.000
_refine_ls_shift/su_mean 0.000
_refine_ls_structure_factor_coef Fsqd
_refine_ls_weighting_details 'calc w=1/[\s^2^(Fo^2^)+(0.0651P)^2^+7.4255P] where P=(Fo^2^+2Fc^2^)/3'
_refine_ls_weighting_scheme calc
_refine_ls_wR_factor_gt 0.1216
_refine_ls_wR_factor_ref 0.1231
_reflns_number_gt 2006
_reflns_number_total 2087
_reflns_threshold_expression >2sigma(I)
_cod_data_source_file ic900115c_si_001_2.cif
_cod_data_source_block complex2
_cod_original_sg_symbol_H-M 'I 2/m'
_cod_original_formula_sum 'C38.50 H36 Co4 N14 O14.50'
_cod_database_code 4301885

loop_
_symmetry_equiv_pos_as_xyz
'x, y, z'
'-x, y, -z'
'x+1/2, y+1/2, z+1/2'
'-x+1/2, y+1/2, -z+1/2'
'-x, -y, -z'
'x, -y, z'
'-x+1/2, -y+1/2, -z+1/2'
'x+1/2, -y+1/2, z+1/2'

loop_
_atom_site_label
_atom_site_type_symbol
_atom_site_fract_x
_atom_site_fract_y
_atom_site_fract_z
_atom_site_U_iso_or_equiv
_atom_site_adp_type
_atom_site_occupancy
_atom_site_symmetry_multiplicity
_atom_site_calc_flag
_atom_site_refinement_flags
_atom_site_disorder_assembly
_atom_site_disorder_group
Co1 Co 0.18806(6) 0.0000 0.11993(4) 0.0147(2) Uani 1 2 d S . .
Co2 Co 0.0000 0.12603(5) 0.0000 0.0143(2) Uani 1 2 d S . .
O1 O -0.17150(18) 0.13988(16) -0.07372(14) 0.0159(5) Uani 1 1 d . . .
O2 O -0.35753(19) 0.21447(17) -0.07676(15) 0.0230(5) Uani 1 1 d . . .
N1 N -0.0780(2) 0.2227(2) 0.07855(17) 0.0201(6) Uani 1 1 d . . .
N2 N -0.2753(3) 0.0000 -0.0124(2) 0.0162(8) Uani 1 2 d S . .
C1 C -0.0195(3) 0.2751(3) 0.1467(3) 0.0320(9) Uani 1 1 d . . .
C2 C -0.0767(4) 0.3409(4) 0.1920(3) 0.0475(13) Uani 1 1 d . . .
C3 C -0.1970(4) 0.3545(3) 0.1659(3) 0.0441(11) Uani 1 1 d . . .
C4 C -0.2592(3) 0.3023(3) 0.0937(3) 0.0322(9) Uani 1 1 d . . .
C5 C -0.1963(3) 0.2360(2) 0.0524(2) 0.0197(7) Uani 1 1 d . . .
C6 C -0.2561(3) 0.1695(2) -0.0238(2) 0.0167(7) Uani 1 1 d . . .
C7 C -0.3091(2) 0.0832(2) 0.0178(2) 0.0160(7) Uani 1 1 d . . .
C8 C -0.3854(3) 0.0859(3) 0.0807(2) 0.0192(7) Uani 1 1 d . . .
C9 C -0.4238(4) 0.0000 0.1106(3) 0.0219(10) Uani 1 2 d S . .
C10 C -0.3283(4) 0.2922(3) -0.1306(3) 0.0358(9) Uani 1 1 d . . .
N11 N 0.2924(4) 0.0000 0.2846(3) 0.0258(9) Uani 1 2 d S . .
O11 O 0.3514(3) 0.0000 0.2204(2) 0.0373(10) Uani 1 2 d S . .
O12 O 0.1790(3) 0.0000 0.2595(2) 0.0358(9) Uani 1 2 d S . .
O13 O 0.3404(4) 0.0000 0.3626(2) 0.0438(10) Uani 1 2 d S . .
N21 N -0.0080(3) 0.0000 0.0876(2) 0.0162(8) Uani 1 2 d S . .
N22 N -0.0609(3) 0.0000 0.1528(3) 0.0226(9) Uani 1 2 d S . .
N23 N -0.1114(4) 0.0000 0.2107(3) 0.0428(13) Uani 1 2 d S . .
OM O -0.476(2) 0.5000 -0.016(2) 0.074(7) Uani 0.25 2 d SP . .
CM C -0.533(2) 0.5000 -0.090(2) 0.076(11) Uani 0.25 2 d SP . .
H1 H 0.067(4) 0.269(3) 0.154(3) 0.053(14) Uiso 1 1 d . . .
H2 H -0.046(5) 0.376(4) 0.228(4) 0.08(2) Uiso 1 1 d . . .
H3 H -0.230(4) 0.399(3) 0.194(3) 0.046(13) Uiso 1 1 d . . .
H4 H -0.347(4) 0.306(4) 0.076(3) 0.054(14) Uiso 1 1 d . . .
H8 H -0.410(3) 0.143(2) 0.100(2) 0.006(7) Uiso 1 1 d . . .
H9 H -0.485(6) 0.0000 0.153(4) 0.046(18) Uiso 1 2 d S . .
H10A H -0.284(4) 0.266(3) -0.177(3) 0.038(12) Uiso 1 1 d . . .
H10B H -0.405(5) 0.319(4) -0.155(3) 0.058(15) Uiso 1 1 d . . .
H10C H -0.278(4) 0.335(3) -0.098(3) 0.029(11) Uiso 1 1 d . . .

loop_
_atom_site_aniso_label
_atom_site_aniso_U_11
_atom_site_aniso_U_22
_atom_site_aniso_U_33
_atom_site_aniso_U_23
_atom_site_aniso_U_13
_atom_site_aniso_U_12
Co1 0.0098(4) 0.0272(4) 0.0089(4) 0.000 0.0061(3) 0.000
Co2 0.0090(4) 0.0260(4) 0.0097(4) 0.000 0.0064(3) 0.000
O1 0.0098(10) 0.0257(12) 0.0142(11) 0.0003(9) 0.0077(9) 0.0007(8)
O2 0.0134(11) 0.0333(14) 0.0236(12) 0.0078(10) 0.0067(9) 0.0049(9)
N1 0.0149(13) 0.0333(16) 0.0143(13) -0.0055(12) 0.0085(11) -0.0020(12)
N2 0.0095(17) 0.027(2) 0.0133(18) 0.000 0.0059(14) 0.000
C1 0.0216(18) 0.048(2) 0.028(2) -0.0174(17) 0.0099(15) -0.0098(17)
C2 0.037(2) 0.062(3) 0.049(3) -0.037(3) 0.023(2) -0.018(2)
C3 0.037(2) 0.049(3) 0.053(3) -0.027(2) 0.028(2) -0.003(2)
C4 0.0247(19) 0.036(2) 0.041(2) -0.0087(17) 0.0186(17) 0.0016(16)
C5 0.0173(16) 0.0252(18) 0.0198(17) -0.0004(13) 0.0119(13) -0.0013(13)
C6 0.0077(14) 0.0281(18) 0.0154(15) 0.0017(13) 0.0050(12) 0.0053(13)
C7 0.0069(13) 0.0300(18) 0.0118(15) -0.0015(13) 0.0037(11) 0.0012(12)
C8 0.0122(14) 0.033(2) 0.0144(16) -0.0036(14) 0.0080(12) 0.0036(14)
C9 0.014(2) 0.039(3) 0.016(2) 0.000 0.0093(18) 0.000
C10 0.025(2) 0.045(3) 0.038(2) 0.016(2) 0.0074(18) 0.0052(19)
N11 0.026(2) 0.036(2) 0.017(2) 0.000 0.0054(17) 0.000
O11 0.0196(18) 0.073(3) 0.0207(19) 0.000 0.0073(15) 0.000
O12 0.0161(17) 0.074(3) 0.0181(18) 0.000 0.0062(14) 0.000
O13 0.044(2) 0.071(3) 0.0112(18) 0.000 -0.0079(17) 0.000
N21 0.0124(17) 0.029(2) 0.0100(18) 0.000 0.0100(15) 0.000
N22 0.0123(18) 0.038(2) 0.019(2) 0.000 0.0063(17) 0.000
N23 0.030(2) 0.080(4) 0.025(2) 0.000 0.023(2) 0.000
OM 0.052(19) 0.093(15) 0.08(2) 0.000 0.025(12) 0.000
CM 0.026(13) 0.16(4) 0.035(15) 0.000 -0.007(12) 0.000

loop_
_atom_type_symbol
_atom_type_description
_atom_type_scat_dispersion_real
_atom_type_scat_dispersion_imag
_atom_type_scat_source
C C 0.0181 0.0091 'International Tables Vol C Tables 4.2.6.8 and 6.1.1.4'
H H 0.0000 0.0000 'International Tables Vol C Tables 4.2.6.8 and 6.1.1.4'
N N 0.0311 0.0180 'International Tables Vol C Tables 4.2.6.8 and 6.1.1.4'
O O 0.0492 0.0322 'International Tables Vol C Tables 4.2.6.8 and 6.1.1.4'
Co Co -2.3653 3.6143 'International Tables Vol C Tables 4.2.6.8 and 6.1.1.4'

loop_
_geom_angle_atom_site_label_1
_geom_angle_atom_site_label_2
_geom_angle_atom_site_label_3
_geom_angle
_geom_angle_site_symmetry_1
_geom_angle_site_symmetry_3
_geom_angle_publ_flag
N2 Co1 O1 76.12(6) 5 5 ?
N2 Co1 O1 76.12(6) 5 2 ?
O1 Co1 O1 141.12(12) 5 2 ?
N2 Co1 O12 154.35(14) 5 . ?
O1 Co1 O12 108.43(6) 5 . ?
O1 Co1 O12 108.43(6) 2 . ?
N2 Co1 O11 94.78(14) 5 . ?
O1 Co1 O11 104.47(6) 5 . ?
O1 Co1 O11 104.47(6) 2 . ?
O12 Co1 O11 59.57(13) . . ?
N2 Co1 N21 115.96(14) 5 . ?
O1 Co1 N21 84.12(6) 5 . ?
O1 Co1 N21 84.12(6) 2 . ?
O12 Co1 N21 89.69(13) . . ?
O11 Co1 N21 149.27(13) . . ?
O1 Co2 O1 169.26(13) . 2 ?
O1 Co2 N1 78.13(9) . . ?
O1 Co2 N1 94.88(9) 2 . ?
O1 Co2 N1 94.88(9) . 2 ?
O1 Co2 N1 78.13(9) 2 2 ?
N1 Co2 N1 99.66(15) . 2 ?
O1 Co2 N21 83.51(11) . 5 ?
O1 Co2 N21 105.17(11) 2 5 ?
N1 Co2 N21 156.61(11) . 5 ?
N1 Co2 N21 96.21(10) 2 5 ?
O1 Co2 N21 105.17(11) . . ?
O1 Co2 N21 83.51(11) 2 . ?
N1 Co2 N21 96.21(10) . . ?
N1 Co2 N21 156.61(11) 2 . ?
N21 Co2 N21 74.65(14) 5 . ?
C6 O1 Co2 114.19(18) . . ?
C6 O1 Co1 115.85(19) . 5 ?
Co2 O1 Co1 96.49(9) . 5 ?
C6 O2 C10 114.1(3) . . ?
C1 N1 C5 118.9(3) . . ?
C1 N1 Co2 126.0(2) . . ?
C5 N1 Co2 115.0(2) . . ?
C7 N2 C7 121.9(4) . 6 ?
C7 N2 Co1 118.82(19) . 5 ?
C7 N2 Co1 118.82(19) 6 5 ?
N1 C1 C2 122.4(4) . . ?
N1 C1 H1 113(3) . . ?
C2 C1 H1 124(3) . . ?
C3 C2 C1 119.0(4) . . ?
C3 C2 H2 114(5) . . ?
C1 C2 H2 126(5) . . ?
C2 C3 C4 119.6(4) . . ?
C2 C3 H3 117(3) . . ?
C4 C3 H3 123(3) . . ?
C5 C4 C3 118.3(4) . . ?
C5 C4 H4 119(3) . . ?
C3 C4 H4 122(3) . . ?
N1 C5 C4 121.9(3) . . ?
N1 C5 C6 114.8(3) . . ?
C4 C5 C6 123.3(3) . . ?
O1 C6 O2 113.2(2) . . ?
O1 C6 C7 110.4(3) . . ?
O2 C6 C7 104.0(2) . . ?
O1 C6 C5 109.5(2) . . ?
O2 C6 C5 110.9(3) . . ?
C7 C6 C5 108.7(2) . . ?
N2 C7 C8 120.6(3) . . ?
N2 C7 C6 112.9(3) . . ?
C8 C7 C6 126.5(3) . . ?
C9 C8 C7 118.0(3) . . ?
C9 C8 H8 121.5(19) . . ?
C7 C8 H8 120.5(19) . . ?
C8 C9 C8 120.9(4) . 6 ?
C8 C9 H9 119.5(2) . . ?
C8 C9 H9 119.5(2) 6 . ?
O2 C10 H10A 109(2) . . ?
O2 C10 H10B 103(3) . . ?
H10A C10 H10B 114(4) . . ?
O2 C10 H10C 112(3) . . ?
H10A C10 H10C 106(3) . . ?
H10B C10 H10C 113(4) . . ?
O13 N11 O11 122.6(4) . . ?
O13 N11 O12 123.1(4) . . ?
O11 N11 O12 114.3(4) . . ?
N11 O11 Co1 92.0(3) . . ?
N11 O12 Co1 94.0(3) . . ?
N22 N21 Co1 116.0(3) . . ?
N22 N21 Co2 123.46(11) . 5 ?
Co1 N21 Co2 89.16(10) . 5 ?
N22 N21 Co2 123.46(11) . . ?
Co1 N21 Co2 89.16(10) . . ?
Co2 N21 Co2 105.35(14) 5 . ?
N23 N22 N21 178.4(5) . . ?
OM OM CM 105(6) 5_465 . ?
OM OM CM 47(4) 5_465 5_465 ?
CM OM CM 151.5(18) . 5_465 ?
OM CM OM 28.5(18) . 5_465 ?

loop_
_geom_bond_atom_site_label_1
_geom_bond_atom_site_label_2
_geom_bond_distance
_geom_bond_site_symmetry_2
_geom_bond_publ_flag
Co1 N2 2.046(4) 5 ?
Co1 O1 2.073(2) 5 ?
Co1 O1 2.073(2) 2 ?
Co1 O12 2.130(3) . ?
Co1 O11 2.174(4) . ?
Co1 N21 2.187(4) . ?
Co2 O1 2.069(2) . ?
Co2 O1 2.069(2) 2 ?
Co2 N1 2.095(3) . ?
Co2 N1 2.095(3) 2 ?
Co2 N21 2.215(2) 5 ?
Co2 N21 2.215(2) . ?
O1 C6 1.384(3) . ?
O1 Co1 2.073(2) 5 ?
O2 C6 1.424(4) . ?
O2 C10 1.431(5) . ?
N1 C1 1.339(5) . ?
N1 C5 1.341(4) . ?
N2 C7 1.331(4) . ?
N2 C7 1.331(4) 6 ?
N2 Co1 2.046(4) 5 ?
C1 C2 1.376(6) . ?
C1 H1 0.97(5) . ?
C2 C3 1.363(6) . ?
C2 H2 0.76(6) . ?
C3 C4 1.394(6) . ?
C3 H3 0.87(5) . ?
C4 C5 1.384(5) . ?
C4 H4 0.99(5) . ?
C5 C6 1.540(5) . ?
C6 C7 1.532(4) . ?
C7 C8 1.394(4) . ?
C8 C9 1.381(4) . ?
C8 H8 0.92(3) . ?
C9 C8 1.381(4) 6 ?
C9 H9 1.03(6) . ?
C10 H10A 1.01(4) . ?
C10 H10B 0.96(5) . ?
C10 H10C 0.91(4) . ?
N11 O13 1.207(5) . ?
N11 O11 1.272(5) . ?
N11 O12 1.273(5) . ?
N21 N22 1.242(5) . ?
N21 Co2 2.215(2) 5 ?
N22 N23 1.127(6) . ?
OM OM 0.78(4) 5_465 ?
OM CM 1.19(4) . ?
OM CM 1.59(4) 5_465 ?
CM OM 1.59(4) 5_465 ?
